data_1521072
loop_
_publ_author_name
'Gross, K.J.'
'Chartouni, D.'
'Fauth, F.'

_publ_section_title
;
 A new hexagonal Laves phase deuteride Ce Mn1.5 Al0.5 Dx (0<x<4)
 investigated by in situ neutron diffraction
;
_journal_name_full 'Journal of Alloys Compd.'
_journal_page_first 203
_journal_page_last 218
_journal_volume 306
_journal_year 2000
_chemical_formula_sum 'Al0.5 Ce D0.086 Mn1.5'
_chemical_name_systematic 'Ce (Mn1.5 Al0.5) D0.086'
_space_group_IT_number 194
_symmetry_space_group_name_Hall '-P 6c 2c'
_symmetry_space_group_name_H-M 'P 63/m m c'
_cell_angle_alpha 90
_cell_angle_beta 90
_cell_angle_gamma 120
_cell_formula_units_Z 4
_cell_length_a 5.4448
_cell_length_b 5.4448
_cell_length_c 8.8915
_cell_volume 228.281
_citation_journal_id_ASTM JALCEU
_cod_data_source_file Gross_JALCEU_2000_1370.cif
_cod_data_source_block D0.086Al0.5Ce1Mn1.5
_cod_original_cell_volume 228.2809
_cod_original_formula_sum 'D0.086 Al0.5 Ce1 Mn1.5'
_cod_database_code 1521072

loop_
_symmetry_equiv_pos_as_xyz
x,y,z
x-y,x,z+1/2
-y,x-y,z
-x,-y,z+1/2
-x+y,-x,z
y,-x+y,z+1/2
-y,-x,-z+1/2
x-y,-y,-z
x,x-y,-z+1/2
y,x,-z
-x+y,y,-z+1/2
-x,-x+y,-z
-x,-y,-z
-x+y,-x,-z-1/2
y,-x+y,-z
x,y,-z-1/2
x-y,x,-z
-y,x-y,-z-1/2
y,x,z-1/2
-x+y,y,z
-x,-x+y,z-1/2
-y,-x,z
x-y,-y,z-1/2
x,x-y,z

loop_
_atom_site_label
_atom_site_type_symbol
_atom_site_fract_x
_atom_site_fract_y
_atom_site_fract_z
_atom_site_occupancy
_atom_site_U_iso_or_equiv
Ce1 Ce 0.3333 0.6667 0.0618 1 0.0
D2 D 0.49 0.98 0.63 0.016 0.0
Al2 Al 0.8356 0.6712 0.25 0.223 0.0
Mn1 Mn 0 0 0 0.6689 0.0
Mn2 Mn 0.8356 0.6712 0.25 0.777 0.0
Al1 Al 0 0 0 0.3307 0.0
D1 D 0.21 0.4 0.516 0.0064 0.0
